data_2013297
loop_
_publ_author_name
'Zhi Min Jin'
'Yuan Jian Pan'
'Liang Shen'
'Mei Chao Li'
'Mao Lin Hu'

_publ_section_title
;
 Ribbons of hydrogen-bonded rings in the 1:2 complex of pyromellitic
 acid and dimethyl sulfoxide
;
_journal_issue 4
_journal_name_full 'Acta Crystallographica Section C'
_journal_page_first o205
_journal_page_last o206
_journal_paper_doi 10.1107/S0108270103004530
_journal_volume 59
_journal_year 2003
_chemical_formula_iupac 'C10 H6 O8, 2C2 H6 O S'
_chemical_formula_moiety 'C10 H6 O8, 2C2 H6 O S'
_chemical_formula_sum 'C14 H18 O10 S2'
_chemical_formula_weight 410.40
_chemical_name_systematic
;
Pyromellitic acid--dimethyl sulfoxide (1/2)
;
_space_group_IT_number 2
_symmetry_cell_setting triclinic
_symmetry_space_group_name_Hall '-P 1'
_symmetry_space_group_name_H-M 'P -1'
_atom_sites_solution_hydrogens geom
_atom_sites_solution_primary direct
_atom_sites_solution_secondary difmap
_audit_creation_method SHELXL-97
_cell_angle_alpha 80.070(10)
_cell_angle_beta 80.970(10)
_cell_angle_gamma 76.150(10)
_cell_formula_units_Z 1
_cell_length_a 7.3770(10)
_cell_length_b 7.4240(10)
_cell_length_c 8.9340(10)
_cell_measurement_reflns_used 25
_cell_measurement_temperature 296(2)
_cell_measurement_theta_max 14.16
_cell_measurement_theta_min 3.41
_cell_volume 464.51(11)
_computing_cell_refinement XSCANS
_computing_data_collection 'XSCANS (Siemens, 1996)'
_computing_data_reduction 'SHELXTL-Plus (Sheldrick, 1990)'
_computing_molecular_graphics SHELXTL-Plus
_computing_publication_material SHELXTL-Plus
_computing_structure_refinement 'SHELXL97 (Sheldrick, 1997)'
_computing_structure_solution 'SHELXS97 (Sheldrick, 1997)'
_diffrn_ambient_temperature 296(2)
_diffrn_measured_fraction_theta_full 1.000
_diffrn_measured_fraction_theta_max 1.000
_diffrn_measurement_device_type 'Siemens P4'
_diffrn_measurement_method \w
_diffrn_radiation_monochromator graphite
_diffrn_radiation_source 'fine-focus sealed tube'
_diffrn_radiation_type MoK\a
_diffrn_radiation_wavelength 0.71073
_diffrn_reflns_av_R_equivalents 0.0131
_diffrn_reflns_av_sigmaI/netI 0.0199
_diffrn_reflns_limit_h_max 8
_diffrn_reflns_limit_h_min 0
_diffrn_reflns_limit_k_max 8
_diffrn_reflns_limit_k_min -8
_diffrn_reflns_limit_l_max 10
_diffrn_reflns_limit_l_min -10
_diffrn_reflns_number 1775
_diffrn_reflns_theta_full 25.00
_diffrn_reflns_theta_max 25.00
_diffrn_reflns_theta_min 2.33
_diffrn_standards_decay_% 3.61
_diffrn_standards_interval_count 97
_diffrn_standards_number 3
_exptl_absorpt_coefficient_mu 0.336
_exptl_absorpt_correction_type none
_exptl_crystal_colour colorless
_exptl_crystal_density_diffrn 1.467
_exptl_crystal_density_method 'not measured'
_exptl_crystal_description prism
_exptl_crystal_F_000 214
_exptl_crystal_size_max 0.50
_exptl_crystal_size_mid 0.50
_exptl_crystal_size_min 0.44
_refine_diff_density_max 0.261
_refine_diff_density_min -0.236
_refine_ls_extinction_coef 0.129(10)
_refine_ls_extinction_expression Fc^*^=kFc[1+0.001xFc^2^\l^3^/sin(2\q)]^-1/4^
_refine_ls_extinction_method SHELXL97
_refine_ls_goodness_of_fit_ref 1.046
_refine_ls_hydrogen_treatment mixed
_refine_ls_matrix_type full
_refine_ls_number_parameters 129
_refine_ls_number_reflns 1634
_refine_ls_number_restraints 2
_refine_ls_restrained_S_all 1.048
_refine_ls_R_factor_all 0.0370
_refine_ls_R_factor_gt 0.0319
_refine_ls_shift/su_max <0.001
_refine_ls_shift/su_mean 0.000
_refine_ls_structure_factor_coef Fsqd
_refine_ls_weighting_details 'calc w = 1/[\s^2^(Fo^2^)+(0.0447P)^2^+0.1816P] where P = (Fo^2^+2Fc^2^)/3'
_refine_ls_weighting_scheme calc
_refine_ls_wR_factor_gt 0.0838
_refine_ls_wR_factor_ref 0.0858
_reflns_number_gt 1413
_reflns_number_total 1634
_reflns_threshold_expression I>2\s(I)
_cod_data_source_file jz1542.cif
_cod_data_source_block I
_cod_depositor_comments
;
The following automatic conversions were performed:
'_symmetry_cell_setting' value 'Triclinic' changed to 'triclinic'
according to '/home/saulius/struct/CIF-dictionaries/cif_core.dic'
dictionary named 'cif_core.dic' version 2.4.1 from 2010-06-29.

Automatic conversion script
Id: cif_fix_enum 1527 2010-12-29 10:47:43Z saulius 

The following automatic conversions were performed:

'_symmetry_cell_setting' value 'Triclinic' changed to 'triclinic'
according to /home/saulius/struct/CIF-dictionaries/cif_core.dic
dictionary named 'cif_core.dic' version 2.4.1 from 2010-06-29.

Automatic conversion script
Id: cif_fix_values 1715 2011-07-08 13:25:40Z adriana 
;
_cod_original_cell_volume 464.51(10)
_cod_database_code 2013297
_cod_database_fobs_code 2013297

loop_
_symmetry_equiv_pos_as_xyz
'x, y, z'
'-x, -y, -z'

loop_
_atom_site_label
_atom_site_fract_x
_atom_site_fract_y
_atom_site_fract_z
_atom_site_U_iso_or_equiv
_atom_site_adp_type
_atom_site_calc_flag
_atom_site_refinement_flags
_atom_site_occupancy
_atom_site_disorder_assembly
_atom_site_disorder_group
_atom_site_type_symbol
O1 0.2108(2) 0.5497(3) 0.69190(18) 0.0595(5) Uani d . 1 . . O
O2 0.4485(2) 0.6869(2) 0.59915(16) 0.0437(4) Uani d D 1 . . O
O3 0.3879(2) 0.9808(2) 0.8045(2) 0.0560(5) Uani d . 1 . . O
O4 0.6979(2) 0.8918(2) 0.80119(19) 0.0488(4) Uani d D 1 . . O
C1 0.4108(3) 0.3836(2) 0.9479(2) 0.0282(4) Uani d . 1 . . C
H1 0.3504 0.3054 0.9129 0.034 Uiso calc R 1 . . H
C2 0.4291(2) 0.5529(2) 0.8586(2) 0.0263(4) Uani d . 1 . . C
C3 0.5194(2) 0.6711(2) 0.9120(2) 0.0262(4) Uani d . 1 . . C
C4 0.3499(3) 0.5982(3) 0.7087(2) 0.0308(4) Uani d . 1 . . C
C5 0.5259(3) 0.8645(3) 0.8311(2) 0.0291(4) Uani d . 1 . . C
S 0.11370(7) 0.68265(7) 0.33963(6) 0.0348(2) Uani d . 1 . . S
O5 0.2693(2) 0.7812(2) 0.35311(16) 0.0396(4) Uani d . 1 . . O
C6 -0.0921(3) 0.7997(4) 0.4438(3) 0.0492(6) Uani d . 1 . . C
H6A -0.1130 0.9318 0.4084 0.059 Uiso calc R 1 . . H
H6B -0.0772 0.7774 0.5507 0.059 Uiso calc R 1 . . H
H6C -0.1979 0.7533 0.4288 0.059 Uiso calc R 1 . . H
C7 0.0531(3) 0.7653(5) 0.1514(3) 0.0584(7) Uani d . 1 . . C
H7A 0.1608 0.7298 0.0784 0.070 Uiso calc R 1 . . H
H7B 0.0129 0.8994 0.1388 0.070 Uiso calc R 1 . . H
H7C -0.0470 0.7114 0.1352 0.070 Uiso calc R 1 . . H
H4O 0.706(4) 1.006(3) 0.753(3) 0.074(9) Uiso d D 1 . . H
H2O 0.394(4) 0.711(4) 0.514(2) 0.069(8) Uiso d D 1 . . H

loop_
_atom_site_aniso_label
_atom_site_aniso_U_11
_atom_site_aniso_U_22
_atom_site_aniso_U_33
_atom_site_aniso_U_12
_atom_site_aniso_U_13
_atom_site_aniso_U_23
O1 0.0586(11) 0.0859(13) 0.0451(9) -0.0436(10) -0.0268(8) 0.0187(8)
O2 0.0468(9) 0.0598(10) 0.0286(8) -0.0255(7) -0.0140(7) 0.0100(7)
O3 0.0408(9) 0.0333(8) 0.0896(13) -0.0053(7) -0.0199(9) 0.0100(8)
O4 0.0367(8) 0.0415(9) 0.0639(10) -0.0172(7) -0.0079(7) 0.0184(8)
C1 0.0296(9) 0.0286(9) 0.0297(9) -0.0109(7) -0.0074(7) -0.0037(7)
C2 0.0260(9) 0.0281(9) 0.0249(9) -0.0058(7) -0.0049(7) -0.0027(7)
C3 0.0241(9) 0.0270(9) 0.0271(9) -0.0058(7) -0.0035(7) -0.0019(7)
C4 0.0340(10) 0.0300(10) 0.0309(10) -0.0101(8) -0.0106(8) -0.0006(8)
C5 0.0338(10) 0.0284(9) 0.0268(9) -0.0083(8) -0.0085(8) -0.0022(7)
S 0.0308(3) 0.0348(3) 0.0403(3) -0.0112(2) -0.0069(2) -0.0015(2)
O5 0.0396(8) 0.0463(8) 0.0368(8) -0.0230(7) -0.0141(6) 0.0116(6)
C6 0.0403(13) 0.0620(15) 0.0441(13) -0.0106(11) -0.0004(10) -0.0088(11)
C7 0.0398(13) 0.103(2) 0.0368(12) -0.0221(13) -0.0082(10) -0.0097(13)

loop_
_atom_type_symbol
_atom_type_description
_atom_type_scat_dispersion_real
_atom_type_scat_dispersion_imag
_atom_type_scat_source
C C 0.0033 0.0016 'International Tables Vol C Tables 4.2.6.8 and 6.1.1.4'
H H 0.0000 0.0000 'International Tables Vol C Tables 4.2.6.8 and 6.1.1.4'
O O 0.0106 0.0060 'International Tables Vol C Tables 4.2.6.8 and 6.1.1.4'
S S 0.1246 0.1234 'International Tables Vol C Tables 4.2.6.8 and 6.1.1.4'

loop_
_geom_angle_atom_site_label_1
_geom_angle_atom_site_label_2
_geom_angle_atom_site_label_3
_geom_angle_site_symmetry_1
_geom_angle
C4 O2 H2O . 110.2(18)
C5 O4 H4O . 114.1(19)
C3 C1 C2 2_667 121.54(16)
C3 C1 H1 2_667 119.2
C2 C1 H1 . 119.2
C1 C2 C3 . 119.17(16)
C1 C2 C4 . 117.31(15)
C3 C2 C4 . 123.52(16)
C1 C3 C2 2_667 119.29(16)
C1 C3 C5 2_667 118.11(15)
C2 C3 C5 . 122.29(16)
O1 C4 O2 . 123.88(17)
O1 C4 C2 . 121.85(17)
O2 C4 C2 . 114.21(16)
O3 C5 O4 . 124.79(18)
O3 C5 C3 . 122.84(17)
O4 C5 C3 . 112.28(15)
O5 S C6 . 106.04(10)
O5 S C7 . 104.63(10)
C6 S C7 . 98.92(12)
S C6 H6A . 109.5
S C6 H6B . 109.5
H6A C6 H6B . 109.5
S C6 H6C . 109.5
H6A C6 H6C . 109.5
H6B C6 H6C . 109.5
S C7 H7A . 109.5
S C7 H7B . 109.5
H7A C7 H7B . 109.5
S C7 H7C . 109.5
H7A C7 H7C . 109.5
H7B C7 H7C . 109.5

loop_
_geom_bond_atom_site_label_1
_geom_bond_atom_site_label_2
_geom_bond_site_symmetry_2
_geom_bond_distance
_geom_bond_publ_flag
O1 C4 . 1.204(2) yes
O2 C4 . 1.306(2) yes
O2 H2O . 0.882(17) ?
O3 C5 . 1.192(2) yes
O4 C5 . 1.312(2) yes
O4 H4O . 0.891(17) ?
C1 C3 2_667 1.387(3) yes
C1 C2 . 1.391(3) ?
C1 H1 . 0.9300 ?
C2 C3 . 1.402(2) yes
C2 C4 . 1.498(2) ?
C3 C1 2_667 1.387(3) ?
C3 C5 . 1.500(2) ?
S O5 . 1.5310(14) ?
S C6 . 1.769(2) ?
S C7 . 1.776(2) ?
C6 H6A . 0.9600 ?
C6 H6B . 0.9600 ?
C6 H6C . 0.9600 ?
C7 H7A . 0.9600 ?
C7 H7B . 0.9600 ?
C7 H7C . 0.9600 ?

loop_
_geom_hbond_atom_site_label_D
_geom_hbond_atom_site_label_H
_geom_hbond_atom_site_label_A
_geom_hbond_site_symmetry_A
_geom_hbond_distance_DH
_geom_hbond_distance_HA
_geom_hbond_distance_DA
_geom_hbond_angle_DHA
_geom_hbond_publ_flag
O2 H2O O5 . 0.882(17) 1.769(17) 2.647(2) 174(2) yes
O4 H4O O5 2_676 0.891(17) 1.732(17) 2.622(2) 176(2) yes
C6 H6B O1 . 0.96 2.71 3.391(3) 128 yes
C6 H6C O1 2_566 0.96 2.68 3.386(4) 130 yes
C7 H7C O1 2_566 0.96 2.67 3.379(4) 131 yes

loop_
_geom_torsion_atom_site_label_1
_geom_torsion_atom_site_label_2
_geom_torsion_atom_site_label_3
_geom_torsion_atom_site_label_4
_geom_torsion_site_symmetry_1
_geom_torsion_site_symmetry_4
_geom_torsion
C3 C1 C2 C3 2_667 . -0.3(3)
C3 C1 C2 C4 2_667 . 179.62(16)
C1 C2 C3 C1 . 2_667 0.3(3)
C4 C2 C3 C1 . 2_667 -179.63(16)
C1 C2 C3 C5 . . -173.10(17)
C4 C2 C3 C5 . . 6.9(3)
C1 C2 C4 O1 . . 33.5(3)
C3 C2 C4 O1 . . -146.5(2)
C1 C2 C4 O2 . . -143.98(18)
C3 C2 C4 O2 . . 36.0(3)
C1 C3 C5 O3 2_667 . -117.2(2)
C2 C3 C5 O3 . . 56.3(3)
C1 C3 C5 O4 2_667 . 59.5(2)
C2 C3 C5 O4 . . -126.99(19)
